data_1008914
loop_
_publ_author_name
'Fouassier, C'
'Levasseur, A'
'Joubert, J C'
'Muller, J'
'Hagenmueller, P'

_publ_section_title
;
Les systemes B2 O3 - MO - MS boracites M-S (M= Mg, Mn, Fe, Cd) et
sodalites M-S (M= Co, Zn)
;
_journal_coden_ASTM ZAACAB
_journal_name_full
;
Zeitschrift fuer Anorganische und Allgemeine Chemie
;
_journal_page_first 202
_journal_page_last 208
_journal_paper_doi 10.1002/zaac.19703750210
_journal_volume 375
_journal_year 1970
_chemical_formula_structural 'Mg3 B7 O12.65 S0.85'
_chemical_formula_sum 'B7 Mg3 O12.65 S0.85'
_chemical_name_systematic
;
Magnesium boron oxide sulfide (3/7/12.7/0.9)
;
_space_group_IT_number 219
_symmetry_cell_setting cubic
_symmetry_Int_Tables_number 219
_symmetry_space_group_name_Hall 'F -4a 2 3'
_symmetry_space_group_name_H-M 'F -4 3 c'
_cell_angle_alpha 90
_cell_angle_beta 90
_cell_angle_gamma 90
_cell_formula_units_Z 8
_cell_length_a 12.097(1)
_cell_length_b 12.097(1)
_cell_length_c 12.097(1)
_cell_volume 1770.2
_refine_ls_R_factor_all 0.14
_cod_original_formula_sum 'B7 Mg3 O12.65 S.85'
_cod_database_code 1008914

loop_
_symmetry_equiv_pos_as_xyz
x,y,z
y,z,x
z,x,y
-x,y,-z
-y,z,-x
-z,x,-y
x,-y,-z
y,-z,-x
z,-x,-y
-x,-y,z
-y,-z,x
-z,-x,y
x,z,1/2+y
y,x,1/2+z
z,y,1/2+x
-x,-z,1/2+y
-y,-x,1/2+z
-z,-y,1/2+x
x,-z,1/2-y
y,-x,1/2-z
z,-y,1/2-x
-x,z,1/2-y
-y,x,1/2-z
-z,y,1/2-x
x,1/2+y,1/2+z
1/2+x,y,1/2+z
1/2+x,1/2+y,z
y,1/2+z,1/2+x
1/2+y,z,1/2+x
1/2+y,1/2+z,x
z,1/2+x,1/2+y
1/2+z,x,1/2+y
1/2+z,1/2+x,y
-x,1/2+y,1/2-z
1/2-x,y,1/2-z
1/2-x,1/2+y,-z
-y,1/2+z,1/2-x
1/2-y,z,1/2-x
1/2-y,1/2+z,-x
-z,1/2+x,1/2-y
1/2-z,x,1/2-y
1/2-z,1/2+x,-y
x,1/2-y,1/2-z
1/2+x,-y,1/2-z
1/2+x,1/2-y,-z
y,1/2-z,1/2-x
1/2+y,-z,1/2-x
1/2+y,1/2-z,-x
z,1/2-x,1/2-y
1/2+z,-x,1/2-y
1/2+z,1/2-x,-y
-x,1/2-y,1/2+z
1/2-x,-y,1/2+z
1/2-x,1/2-y,z
-y,1/2-z,1/2+x
1/2-y,-z,1/2+x
1/2-y,1/2-z,x
-z,1/2-x,1/2+y
1/2-z,-x,1/2+y
1/2-z,1/2-x,y
x,1/2+z,y
1/2+x,z,y
1/2+x,1/2+z,1/2+y
y,1/2+x,z
1/2+y,x,z
1/2+y,1/2+x,1/2+z
z,1/2+y,x
1/2+z,y,x
1/2+z,1/2+y,1/2+x
-x,1/2-z,y
1/2-x,-z,y
1/2-x,1/2-z,1/2+y
-y,1/2-x,z
1/2-y,-x,z
1/2-y,1/2-x,1/2+z
-z,1/2-y,x
1/2-z,-y,x
1/2-z,1/2-y,1/2+x
x,1/2-z,-y
1/2+x,-z,-y
1/2+x,1/2-z,1/2-y
y,1/2-x,-z
1/2+y,-x,-z
1/2+y,1/2-x,1/2-z
z,1/2-y,-x
1/2+z,-y,-x
1/2+z,1/2-y,1/2-x
-x,1/2+z,-y
1/2-x,z,-y
1/2-x,1/2+z,1/2-y
-y,1/2+x,-z
1/2-y,x,-z
1/2-y,1/2+x,1/2-z
-z,1/2+y,-x
1/2-z,y,-x
1/2-z,1/2+y,1/2-x

loop_
_atom_site_label
_atom_site_type_symbol
_atom_site_symmetry_multiplicity
_atom_site_Wyckoff_symbol
_atom_site_fract_x
_atom_site_fract_y
_atom_site_fract_z
_atom_site_occupancy
_atom_site_attached_hydrogens
_atom_site_calc_flag
O1 O2- 8 a 0. 0. 0. 0.65 0 d
O2 O2- 96 h 0.021 0.098 0.18 1. 0 d
S1 S2- 8 b 0.25 0.25 0.25 0.85 0 d
Mg1 Mg2+ 24 c 0.25 0.25 0. 1. 0 d
B1 B3+ 24 d 0.25 0. 0. 1. 0 d
B2 B3+ 32 e 0.085 0.085 0.085 1. 0 d

loop_
_atom_type_symbol
_atom_type_oxidation_number
O2- -2.000
S2- -2.000
Mg2+ 2.000
B3+ 3.000
